data_7004047
loop_
_publ_author_name
'Pandarus, Valerica'
'Castonguay, Annie'
'Zargarian, Davit'

_publ_section_title
;
 Ni(ii) complexes featuring non-metallated pincer-type ligands
;
_journal_issue 35
_journal_name_full 'Dalton Transactions'
_journal_page_first 4756
_journal_page_last 4761
_journal_paper_doi 10.1039/b802222d
_journal_year 2008
_chemical_compound_source 'Synthesized by the authors. See text'
_chemical_formula_moiety 'C13 H20 Br2 N4 Ni'
_chemical_formula_sum 'C13 H20 Br2 N4 Ni'
_chemical_formula_weight 450.86
_chemical_name_systematic
;
?
;
_space_group_IT_number 2
_symmetry_cell_setting triclinic
_symmetry_space_group_name_Hall '-P 1'
_symmetry_space_group_name_H-M 'P -1'
_atom_sites_solution_hydrogens geom
_atom_sites_solution_primary direct
_atom_sites_solution_secondary difmap
_audit_creation_method SHELXL-97
_cell_angle_alpha 86.767(1)
_cell_angle_beta 74.935(1)
_cell_angle_gamma 61.320(1)
_cell_formula_units_Z 2
_cell_length_a 8.3903(1)
_cell_length_b 8.4048(1)
_cell_length_c 14.0434(2)
_cell_measurement_reflns_used 4204
_cell_measurement_temperature 100(2)
_cell_measurement_theta_max 72.92
_cell_measurement_theta_min 3.27
_cell_volume 836.23(2)
_computing_cell_refinement 'SMART (Bruker, 1999)'
_computing_data_collection 'SMART (Bruker, 1999)'
_computing_data_reduction 'SAINT (Bruker, 1999)'
_computing_molecular_graphics 'SHELXTL (Bruker, 1997)'
_computing_publication_material 'UdMX (local program)'
_computing_structure_refinement 'SHELXL97 (Sheldrick, 1997)'
_computing_structure_solution 'SHELXS97 (Sheldrick, 1997)'
_diffrn_ambient_temperature 100(2)
_diffrn_detector_area_resol_mean 5.5
_diffrn_measured_fraction_theta_full 0.954
_diffrn_measured_fraction_theta_max 0.954
_diffrn_measurement_device_type 'Bruker Smart 2000'
_diffrn_measurement_method \w
_diffrn_radiation_monochromator graphite
_diffrn_radiation_source 'Sealed Tube'
_diffrn_radiation_type CuK\a
_diffrn_radiation_wavelength 1.54178
_diffrn_reflns_av_R_equivalents 0.038
_diffrn_reflns_av_sigmaI/netI 0.0346
_diffrn_reflns_limit_h_max 10
_diffrn_reflns_limit_h_min -9
_diffrn_reflns_limit_k_max 10
_diffrn_reflns_limit_k_min -10
_diffrn_reflns_limit_l_max 17
_diffrn_reflns_limit_l_min -17
_diffrn_reflns_number 10145
_diffrn_reflns_theta_full 72.91
_diffrn_reflns_theta_max 72.91
_diffrn_reflns_theta_min 3.27
_diffrn_standards_decay_% 0.14
_diffrn_standards_number 80
_exptl_absorpt_coefficient_mu 7.231
_exptl_absorpt_correction_T_max 0.8200
_exptl_absorpt_correction_T_min 0.3900
_exptl_absorpt_correction_type multi-scan
_exptl_absorpt_process_details 'Sadabs (Sheldrick,1996)'
_exptl_crystal_colour blue
_exptl_crystal_density_diffrn 1.791
_exptl_crystal_density_method 'not measured'
_exptl_crystal_description block
_exptl_crystal_F_000 448
_exptl_crystal_size_max 0.26
_exptl_crystal_size_mid 0.15
_exptl_crystal_size_min 0.04
_refine_diff_density_max 1.066
_refine_diff_density_min -1.109
_refine_diff_density_rms 0.173
_refine_ls_extinction_coef 0.0011(7)
_refine_ls_extinction_expression Fc^*^=kFc[1+0.001xFc^2^\l^3^/sin(2\q)]^-1/4^
_refine_ls_extinction_method SHELXL
_refine_ls_goodness_of_fit_ref 1.195
_refine_ls_hydrogen_treatment constr
_refine_ls_matrix_type full
_refine_ls_number_parameters 186
_refine_ls_number_reflns 3197
_refine_ls_number_restraints 0
_refine_ls_restrained_S_all 1.195
_refine_ls_R_factor_all 0.0645
_refine_ls_R_factor_gt 0.0580
_refine_ls_shift/su_max 0.000
_refine_ls_shift/su_mean 0.000
_refine_ls_structure_factor_coef Fsqd
_refine_ls_weighting_details 'calc w=1/[\s^2^(Fo^2^)+(0.1327P)^2^+1.2892P] where P=(Fo^2^+2Fc^2^)/3'
_refine_ls_weighting_scheme calc
_refine_ls_wR_factor_gt 0.1834
_refine_ls_wR_factor_ref 0.2165
_reflns_number_gt 2918
_reflns_number_total 3197
_reflns_threshold_expression I>2\s(I)
_cod_data_source_file b802222d.txt
_cod_data_source_block valer1
_cod_depositor_comments
;
The following automatic conversions were performed:
'_symmetry_cell_setting' value 'Triclinic' changed to 'triclinic'
according to '/home/saulius/struct/CIF-dictionaries/cif_core.dic'
dictionary named 'cif_core.dic' version 2.4.1 from
2010-06-29.

'_geom_angle_publ_flag' value 'Y' changed to 'y' according to
'/home/saulius/struct/CIF-dictionaries/cif_core.dic' dictionary named
'cif_core.dic' version 2.4.1 from 2010-06-29 (35
times).

'_geom_bond_publ_flag' value 'Y' changed to 'y' according to
'/home/saulius/struct/CIF-dictionaries/cif_core.dic' dictionary named
'cif_core.dic' version 2.4.1 from 2010-06-29 (22 times).

Automatic conversion script
Id: cif_fix_enum 1527 2010-12-29 10:47:43Z saulius 
;
_cod_original_cell_volume 836.230(18)
_cod_original_sg_symbol_H-M P-1
_cod_database_code 7004047

loop_
_symmetry_equiv_pos_as_xyz
'x, y, z'
'-x, -y, -z'

loop_
_atom_site_label
_atom_site_type_symbol
_atom_site_fract_x
_atom_site_fract_y
_atom_site_fract_z
_atom_site_U_iso_or_equiv
_atom_site_adp_type
_atom_site_occupancy
_atom_site_symmetry_multiplicity
_atom_site_calc_flag
_atom_site_refinement_flags
_atom_site_disorder_assembly
_atom_site_disorder_group
Ni Ni 0.64871(12) 0.86640(12) 0.24987(6) 0.0391(3) Uani 1 1 d . . .
Br1 Br 0.36253(10) 1.10986(10) 0.23077(5) 0.0653(3) Uani 1 1 d . . .
Br2 Br 0.63989(10) 0.59071(9) 0.29452(5) 0.0528(3) Uani 1 1 d . . .
C1 C 1.0667(8) 0.6101(8) 0.2877(5) 0.0490(13) Uani 1 1 d . . .
H1A H 0.9997 0.5769 0.2508 0.059 Uiso 1 1 calc R . .
H1B H 1.1462 0.5002 0.3173 0.059 Uiso 1 1 calc R . .
C2 C 1.1917(9) 0.6741(11) 0.2164(5) 0.0620(18) Uani 1 1 d . . .
H2A H 1.2590 0.7053 0.2541 0.074 Uiso 1 1 calc R . .
H2B H 1.2877 0.5719 0.1671 0.074 Uiso 1 1 calc R . .
C3 C 1.0883(8) 0.8366(9) 0.1621(5) 0.0481(13) Uani 1 1 d . . .
H3A H 0.9844 0.9351 0.2112 0.058 Uiso 1 1 calc R . .
H3B H 1.1763 0.8813 0.1276 0.058 Uiso 1 1 calc R . .
N11 N 0.9292(7) 0.7520(6) 0.3662(4) 0.0419(10) Uani 1 1 d . . .
N12 N 0.7714(6) 0.8965(6) 0.3472(3) 0.0375(9) Uani 1 1 d . . .
C14 C 0.6995(8) 1.0232(7) 0.4220(4) 0.0390(11) Uani 1 1 d . . .
C15 C 0.8099(9) 0.9598(9) 0.4894(4) 0.0468(13) Uani 1 1 d . . .
H15 H 0.7882 1.0220 0.5497 0.056 Uiso 1 1 calc R . .
C16 C 0.9553(9) 0.7904(8) 0.4514(4) 0.0464(13) Uani 1 1 d . . .
C17 C 0.5309(9) 1.2030(8) 0.4271(5) 0.0528(14) Uani 1 1 d . . .
H17A H 0.5604 1.2731 0.3739 0.079 Uiso 1 1 calc R . .
H17B H 0.4937 1.2691 0.4912 0.079 Uiso 1 1 calc R . .
H17C H 0.4272 1.1858 0.4195 0.079 Uiso 1 1 calc R . .
C18 C 1.1186(11) 0.6592(10) 0.4899(6) 0.0609(17) Uani 1 1 d . . .
H18A H 1.1213 0.5412 0.4947 0.091 Uiso 1 1 calc R . .
H18B H 1.1048 0.7063 0.5554 0.091 Uiso 1 1 calc R . .
H18C H 1.2363 0.6445 0.4445 0.091 Uiso 1 1 calc R . .
N21 N 1.0104(6) 0.7998(6) 0.0901(3) 0.0406(10) Uani 1 1 d . . .
N22 N 0.8407(6) 0.7998(6) 0.1179(3) 0.0379(9) Uani 1 1 d . . .
C24 C 0.8159(8) 0.7541(7) 0.0341(4) 0.0398(11) Uani 1 1 d . . .
C25 C 0.9699(8) 0.7259(8) -0.0453(4) 0.0451(12) Uani 1 1 d . . .
H25 H 0.9881 0.6929 -0.1124 0.054 Uiso 1 1 calc R . .
C26 C 1.0892(8) 0.7552(8) -0.0075(4) 0.0435(12) Uani 1 1 d . . .
C27 C 0.6482(8) 0.7378(8) 0.0332(4) 0.0444(13) Uani 1 1 d . . .
H27A H 0.6290 0.6608 0.0850 0.067 Uiso 1 1 calc R . .
H27B H 0.6676 0.6831 -0.0314 0.067 Uiso 1 1 calc R . .
H27C H 0.5370 0.8589 0.0455 0.067 Uiso 1 1 calc R . .
C28 C 1.2774(9) 0.7427(10) -0.0592(5) 0.0570(15) Uani 1 1 d . . .
H28A H 1.2672 0.8636 -0.0562 0.085 Uiso 1 1 calc R . .
H28B H 1.3142 0.6974 -0.1285 0.085 Uiso 1 1 calc R . .
H28C H 1.3727 0.6592 -0.0264 0.085 Uiso 1 1 calc R . .

loop_
_atom_site_aniso_label
_atom_site_aniso_U_11
_atom_site_aniso_U_22
_atom_site_aniso_U_33
_atom_site_aniso_U_23
_atom_site_aniso_U_13
_atom_site_aniso_U_12
Ni 0.0364(5) 0.0477(6) 0.0341(5) 0.0059(4) -0.0166(4) -0.0177(4)
Br1 0.0539(5) 0.0631(5) 0.0534(5) 0.0055(3) -0.0267(3) -0.0027(4)
Br2 0.0633(5) 0.0601(5) 0.0477(4) 0.0151(3) -0.0247(3) -0.0357(4)
C1 0.042(3) 0.044(3) 0.055(3) 0.002(2) -0.026(2) -0.009(2)
C2 0.035(3) 0.075(4) 0.060(4) -0.011(3) -0.024(3) -0.007(3)
C3 0.043(3) 0.062(3) 0.051(3) -0.001(3) -0.015(2) -0.032(3)
N11 0.044(2) 0.037(2) 0.047(2) 0.0081(18) -0.026(2) -0.0148(19)
N12 0.037(2) 0.040(2) 0.040(2) 0.0081(17) -0.0188(17) -0.0184(18)
C14 0.043(3) 0.044(3) 0.037(2) 0.006(2) -0.013(2) -0.027(2)
C15 0.057(3) 0.061(3) 0.043(3) 0.012(2) -0.022(2) -0.040(3)
C16 0.056(3) 0.054(3) 0.041(3) 0.015(2) -0.028(2) -0.030(3)
C17 0.056(3) 0.043(3) 0.049(3) 0.000(2) -0.018(3) -0.013(3)
C18 0.072(4) 0.064(4) 0.068(4) 0.028(3) -0.051(4) -0.036(4)
N21 0.034(2) 0.048(2) 0.044(2) 0.0045(19) -0.0155(18) -0.0211(19)
N22 0.035(2) 0.046(2) 0.037(2) 0.0030(17) -0.0142(17) -0.0208(19)
C24 0.045(3) 0.042(3) 0.037(3) 0.005(2) -0.019(2) -0.021(2)
C25 0.048(3) 0.050(3) 0.036(3) 0.006(2) -0.015(2) -0.021(3)
C26 0.045(3) 0.043(3) 0.040(3) 0.004(2) -0.012(2) -0.019(2)
C27 0.050(3) 0.055(3) 0.041(3) 0.010(2) -0.023(2) -0.030(3)
C28 0.047(3) 0.063(4) 0.057(4) 0.007(3) -0.007(3) -0.027(3)

loop_
_atom_type_symbol
_atom_type_description
_atom_type_scat_dispersion_real
_atom_type_scat_dispersion_imag
_atom_type_scat_source
C C 0.0181 0.0091 'International Tables Vol C Tables 4.2.6.8 and 6.1.1.4'
H H 0.0000 0.0000 'International Tables Vol C Tables 4.2.6.8 and 6.1.1.4'
N N 0.0311 0.0180 'International Tables Vol C Tables 4.2.6.8 and 6.1.1.4'
Ni Ni -3.0029 0.5091 'International Tables Vol C Tables 4.2.6.8 and 6.1.1.4'
Br Br -0.6763 1.2805 'International Tables Vol C Tables 4.2.6.8 and 6.1.1.4'

loop_
_geom_angle_atom_site_label_1
_geom_angle_atom_site_label_2
_geom_angle_atom_site_label_3
_geom_angle_site_symmetry_1
_geom_angle_site_symmetry_2
_geom_angle_site_symmetry_3
_geom_angle
_geom_angle_publ_flag
N12 NI N22 . . . 105.71(18) y
N12 NI BR1 . . . 120.08(13) y
N22 NI BR1 . . . 107.77(13) y
N12 NI BR2 . . . 101.87(13) y
N22 NI BR2 . . . 104.86(14) y
BR1 NI BR2 . . . 115.23(5) y
N11 C1 C2 . . . 111.1(5) y
N11 C1 H1A . . . 109.4 ?
C2 C1 H1A . . . 109.4 ?
N11 C1 H1B . . . 109.4 ?
C2 C1 H1B . . . 109.4 ?
H1A C1 H1B . . . 108 ?
C3 C2 C1 . . . 114.9(5) y
C3 C2 H2A . . . 108.6 ?
C1 C2 H2A . . . 108.6 ?
C3 C2 H2B . . . 108.6 ?
C1 C2 H2B . . . 108.6 ?
H2A C2 H2B . . . 107.5 ?
N21 C3 C2 . . . 114.4(5) y
N21 C3 H3A . . . 108.7 ?
C2 C3 H3A . . . 108.7 ?
N21 C3 H3B . . . 108.7 ?
C2 C3 H3B . . . 108.7 ?
H3A C3 H3B . . . 107.6 ?
C16 N11 N12 . . . 110.2(4) y
C16 N11 C1 . . . 127.5(5) y
N12 N11 C1 . . . 120.0(4) y
C14 N12 N11 . . . 106.3(4) y
C14 N12 NI . . . 129.5(4) y
N11 N12 NI . . . 121.3(3) y
N12 C14 C15 . . . 109.6(5) y
N12 C14 C17 . . . 122.9(5) y
C15 C14 C17 . . . 127.6(5) y
C16 C15 C14 . . . 106.6(5) y
C16 C15 H15 . . . 126.7 ?
C14 C15 H15 . . . 126.7 ?
N11 C16 C15 . . . 107.2(5) y
N11 C16 C18 . . . 122.1(6) y
C15 C16 C18 . . . 130.7(6) y
C14 C17 H17A . . . 109.5 ?
C14 C17 H17B . . . 109.5 ?
H17A C17 H17B . . . 109.5 ?
C14 C17 H17C . . . 109.5 ?
H17A C17 H17C . . . 109.5 ?
H17B C17 H17C . . . 109.5 ?
C16 C18 H18A . . . 109.5 ?
C16 C18 H18B . . . 109.5 ?
H18A C18 H18B . . . 109.5 ?
C16 C18 H18C . . . 109.5 ?
H18A C18 H18C . . . 109.5 ?
H18B C18 H18C . . . 109.5 ?
C26 N21 N22 . . . 110.7(5) y
C26 N21 C3 . . . 127.6(5) y
N22 N21 C3 . . . 121.6(4) y
C24 N22 N21 . . . 105.8(4) y
C24 N22 NI . . . 123.6(4) y
N21 N22 NI . . . 130.6(3) y
N22 C24 C25 . . . 109.2(5) y
N22 C24 C27 . . . 122.4(5) y
C25 C24 C27 . . . 128.3(5) y
C26 C25 C24 . . . 106.7(5) y
C26 C25 H25 . . . 126.7 ?
C24 C25 H25 . . . 126.7 ?
N21 C26 C25 . . . 107.6(5) y
N21 C26 C28 . . . 122.7(5) y
C25 C26 C28 . . . 129.7(6) y
C24 C27 H27A . . . 109.5 ?
C24 C27 H27B . . . 109.5 ?
H27A C27 H27B . . . 109.5 ?
C24 C27 H27C . . . 109.5 ?
H27A C27 H27C . . . 109.5 ?
H27B C27 H27C . . . 109.5 ?
C26 C28 H28A . . . 109.5 ?
C26 C28 H28B . . . 109.5 ?
H28A C28 H28B . . . 109.5 ?
C26 C28 H28C . . . 109.5 ?
H28A C28 H28C . . . 109.5 ?
H28B C28 H28C . . . 109.5 ?

loop_
_geom_bond_atom_site_label_1
_geom_bond_atom_site_label_2
_geom_bond_site_symmetry_1
_geom_bond_site_symmetry_2
_geom_bond_distance
_geom_bond_publ_flag
Ni N12 . . 2.003(4) y
Ni N22 . . 2.011(4) y
Ni Br1 . . 2.3625(10) y
Ni Br2 . . 2.3967(11) y
C1 N11 . . 1.462(7) y
C1 C2 . . 1.525(11) y
C1 H1a . . 0.99 ?
C1 H1b . . 0.99 ?
C2 C3 . . 1.513(10) y
C2 H2a . . 0.99 ?
C2 H2b . . 0.99 ?
C3 N21 . . 1.455(7) y
C3 H3a . . 0.99 ?
C3 H3b . . 0.99 ?
N11 C16 . . 1.353(7) y
N11 N12 . . 1.380(6) y
N12 C14 . . 1.335(7) y
C14 C15 . . 1.401(8) y
C14 C17 . . 1.482(8) y
C15 C16 . . 1.371(9) y
C15 H15 . . 0.95 ?
C16 C18 . . 1.501(8) y
C17 H17a . . 0.98 ?
C17 H17b . . 0.98 ?
C17 H17c . . 0.98 ?
C18 H18a . . 0.98 ?
C18 H18b . . 0.98 ?
C18 H18c . . 0.98 ?
N21 C26 . . 1.343(7) y
N21 N22 . . 1.375(6) y
N22 C24 . . 1.353(7) y
C24 C25 . . 1.399(8) y
C24 C27 . . 1.480(8) y
C25 C26 . . 1.368(8) y
C25 H25 . . 0.95 ?
C26 C28 . . 1.511(9) y
C27 H27a . . 0.98 ?
C27 H27b . . 0.98 ?
C27 H27c . . 0.98 ?
C28 H28a . . 0.98 ?
C28 H28b . . 0.98 ?
C28 H28c . . 0.98 ?
